data_2015256
loop_
_publ_author_name
'\"Ozek, Arzu'
'Albayrak, \,Ci\<gdem'
'Odaba\,so\<glu, Mustafa'
'B\"uy\"ukg\"ung\"or, Orhan'

_publ_section_title
;(<i>Z</i>)-4-(2,6-Dichlorophenyldiazenyl)-6-{[1,3-dihydroxy-2-(hydroxymethyl)propan-2-ylamino]methylene}-2-methoxycyclohexa-2,4-dienone
 and the 3-methoxyphenyldiazenyl and 4-methoxyphenyldiazenyl analogues
;
_journal_coeditor_code HJ1088
_journal_issue 4
_journal_name_full 'Acta Crystallographica Section C'
_journal_page_first o173
_journal_page_last o177
_journal_paper_doi 10.1107/S0108270106005026
_journal_volume 62
_journal_year 2006
_chemical_formula_iupac 'C19 H23 N3 O6'
_chemical_formula_moiety 'C19 H23 N3 O6'
_chemical_formula_sum 'C19 H23 N3 O6'
_chemical_formula_weight 389.40
_chemical_name_systematic
;
(Z)-6-{[1,3-dihydroxy-2-(hydroxymethyl)propan-2-ylamino]methylene}-2-methoxy-
4-(4-methoxyphenyldiazenyl)cyclohexa-2,4-dienone
;
_space_group_IT_number 14
_symmetry_cell_setting monoclinic
_symmetry_space_group_name_Hall '-P 2ybc'
_symmetry_space_group_name_H-M 'P 1 21/c 1'
_atom_sites_solution_hydrogens geom
_atom_sites_solution_primary direct
_atom_sites_solution_secondary difmap
_audit_creation_method SHELXL-97
_cell_angle_alpha 90.00
_cell_angle_beta 98.966(4)
_cell_angle_gamma 90.00
_cell_formula_units_Z 4
_cell_length_a 16.9333(9)
_cell_length_b 10.7124(6)
_cell_length_c 10.5476(6)
_cell_measurement_reflns_used 17273
_cell_measurement_temperature 296
_cell_measurement_theta_max 28.83
_cell_measurement_theta_min 1.90
_cell_volume 1889.92(18)
_computing_cell_refinement X-AREA
_computing_data_collection 'X-AREA (Stoe & Cie, 2002)'
_computing_data_reduction 'X-RED32 (Stoe & Cie, 2002)'
_computing_molecular_graphics 'Ortep-3 for Windows (Farrugia, 1997)'
_computing_publication_material 'WinGX (Farrugia, 1999)'
_computing_structure_refinement 'SHELXL97 (Sheldrick, 1997)'
_computing_structure_solution 'SHELXS97 (Sheldrick, 1997)'
_diffrn_ambient_temperature 296
_diffrn_detector_area_resol_mean 6.67
_diffrn_measured_fraction_theta_full 0.999
_diffrn_measured_fraction_theta_max 0.999
_diffrn_measurement_device_type 'STOE IPD-II'
_diffrn_measurement_method '\w scans'
_diffrn_radiation_monochromator graphite
_diffrn_radiation_source 'fine-focus sealed tube'
_diffrn_radiation_type MoK\a
_diffrn_radiation_wavelength 0.71073
_diffrn_reflns_av_R_equivalents 0.1160
_diffrn_reflns_av_sigmaI/netI 0.0712
_diffrn_reflns_limit_h_max 20
_diffrn_reflns_limit_h_min -20
_diffrn_reflns_limit_k_max 13
_diffrn_reflns_limit_k_min -13
_diffrn_reflns_limit_l_max 12
_diffrn_reflns_limit_l_min -12
_diffrn_reflns_number 17746
_diffrn_reflns_theta_full 26.00
_diffrn_reflns_theta_max 26.00
_diffrn_reflns_theta_min 2.26
_diffrn_standards_decay_% <2
_diffrn_standards_number 0
_exptl_absorpt_coefficient_mu 0.103
_exptl_absorpt_correction_T_max 0.9926
_exptl_absorpt_correction_T_min 0.9731
_exptl_absorpt_correction_type integration
_exptl_absorpt_process_details '(X-RED32; Stoe & Cie, 2002)'
_exptl_crystal_colour red
_exptl_crystal_density_diffrn 1.369
_exptl_crystal_density_method 'not measured'
_exptl_crystal_description plate
_exptl_crystal_F_000 824
_exptl_crystal_size_max 0.35
_exptl_crystal_size_mid 0.23
_exptl_crystal_size_min 0.09
_refine_diff_density_max 0.231
_refine_diff_density_min -0.175
_refine_ls_extinction_coef 0.009(2)
_refine_ls_extinction_expression Fc^*^=kFc[1+0.001xFc^2^\l^3^/sin(2\q)]^-1/4^
_refine_ls_extinction_method SHELXL97
_refine_ls_goodness_of_fit_ref 0.988
_refine_ls_hydrogen_treatment mixed
_refine_ls_matrix_type full
_refine_ls_number_parameters 311
_refine_ls_number_reflns 3714
_refine_ls_number_restraints 42
_refine_ls_restrained_S_all 1.002
_refine_ls_R_factor_all 0.0823
_refine_ls_R_factor_gt 0.0495
_refine_ls_shift/su_max 0.000
_refine_ls_shift/su_mean 0.000
_refine_ls_structure_factor_coef Fsqd
_refine_ls_weighting_details 'calc w=1/[\s^2^(Fo^2^)+(0.0684P)^2^] where P=(Fo^2^+2Fc^2^)/3'
_refine_ls_weighting_scheme calc
_refine_ls_wR_factor_gt 0.1198
_refine_ls_wR_factor_ref 0.1347
_reflns_number_gt 2438
_reflns_number_total 3714
_reflns_threshold_expression I>2\s(I)
_cod_data_source_file hj1088.cif
_cod_data_source_block III
_cod_depositor_comments
;
The following automatic conversions were performed:
'_symmetry_cell_setting' value 'Monoclinic' changed to 'monoclinic'
according to '/home/saulius/struct/CIF-dictionaries/cif_core.dic'
dictionary named 'cif_core.dic' version 2.4.1 from 2010-06-29.

Automatic conversion script
Id: cif_fix_enum 1527 2010-12-29 10:47:43Z saulius 

The following automatic conversions were performed:

'_symmetry_cell_setting' value 'Monoclinic' changed to 'monoclinic'
according to /home/saulius/struct/CIF-dictionaries/cif_core.dic
dictionary named 'cif_core.dic' version 2.4.1 from 2010-06-29.

Automatic conversion script
Id: cif_fix_values 1715 2011-07-08 13:25:40Z adriana 
;
_cod_original_sg_symbol_H-M 'P 21/c'
_cod_database_code 2015256
_cod_database_fobs_code 2015256

loop_
_symmetry_equiv_pos_as_xyz
'x, y, z'
'-x, y+1/2, -z+1/2'
'-x, -y, -z'
'x, -y-1/2, z-1/2'

loop_
_atom_site_type_symbol
_atom_site_label
_atom_site_fract_x
_atom_site_fract_y
_atom_site_fract_z
_atom_site_U_iso_or_equiv
_atom_site_adp_type
_atom_site_calc_flag
_atom_site_refinement_flags
_atom_site_occupancy
_atom_site_disorder_assembly
_atom_site_disorder_group
C C1 0.47825(17) 0.4219(2) 0.6766(3) 0.0612(7) Uani d D 1 . .
C C2A 0.5108(8) 0.3170(11) 0.7251(11) 0.137(2) Uani d PDU 0.409(7) A 1
H H2A 0.4955 0.2430 0.6822 0.164 Uiso calc PR 0.409(7) A 1
C C2B 0.5420(3) 0.3368(6) 0.6687(5) 0.0555(14) Uani d PU 0.591(7) A 2
H H2B 0.5410 0.2848 0.5979 0.067 Uiso calc PR 0.591(7) A 2
C C3A 0.5666(9) 0.3103(10) 0.8364(13) 0.1364(6) Uani d PDU 0.409(7) A 1
H H3A 0.5778 0.2347 0.8788 0.164 Uiso calc PR 0.409(7) A 1
C C3B 0.6052(3) 0.3334(5) 0.7687(5) 0.0588(14) Uani d PU 0.591(7) A 2
H H3B 0.6483 0.2804 0.7653 0.071 Uiso calc PR 0.591(7) A 2
C C4 0.6036(2) 0.4146(3) 0.8809(3) 0.0800(10) Uani d D 1 . .
C C5A 0.5640(6) 0.5219(10) 0.8497(8) 0.067(2) Uani d PD 0.591(7) A 1
H H5A 0.5776 0.5933 0.8985 0.081 Uiso calc PR 0.591(7) A 1
C C5B 0.5440(8) 0.4927(14) 0.8831(12) 0.062(3) Uani d P 0.409(7) A 2
H H5B 0.5441 0.5468 0.9521 0.075 Uiso calc PR 0.409(7) A 2
C C6A 0.5031(5) 0.5271(8) 0.7457(8) 0.067(2) Uani d PD 0.591(7) A 1
H H6A 0.4786 0.6032 0.7222 0.080 Uiso calc PR 0.591(7) A 1
C C6B 0.4811(8) 0.4942(11) 0.7822(10) 0.060(3) Uani d P 0.409(7) A 2
H H6B 0.4385 0.5478 0.7873 0.073 Uiso calc PR 0.409(7) A 2
C C7 0.30538(15) 0.5163(2) 0.46511(19) 0.0447(5) Uani d . 1 A .
C C8 0.29236(15) 0.4275(2) 0.3637(2) 0.0462(6) Uani d . 1 . .
H H8 0.3224 0.3544 0.3689 0.055 Uiso calc R 1 . .
C C9 0.23633(15) 0.44917(18) 0.25949(18) 0.0403(5) Uani d . 1 . .
C C10 0.19049(13) 0.56275(18) 0.24400(17) 0.0355(5) Uani d . 1 . .
C C11 0.20056(13) 0.64624(17) 0.35168(18) 0.0371(5) Uani d . 1 . .
C C12 0.25884(15) 0.6205(2) 0.45999(19) 0.0456(6) Uani d . 1 . .
H H12 0.2655 0.6757 0.5289 0.055 Uiso calc R 1 . .
C C13 0.15416(13) 0.75538(18) 0.35053(18) 0.0373(5) Uani d . 1 . .
H H13 0.1626 0.8073 0.4221 0.045 Uiso calc R 1 . .
C C14 0.04710(13) 0.89617(16) 0.24302(16) 0.0327(5) Uani d . 1 . .
C C15 -0.03672(13) 0.85092(18) 0.18749(17) 0.0366(5) Uani d . 1 . .
H H15A -0.0591 0.8050 0.2527 0.044 Uiso calc R 1 . .
H H15B -0.0708 0.9224 0.1626 0.044 Uiso calc R 1 . .
C C16 0.08007(14) 0.98723(17) 0.15268(17) 0.0385(5) Uani d . 1 . .
H H16A 0.1347 1.0095 0.1870 0.046 Uiso calc R 1 . .
H H16B 0.0795 0.9491 0.0691 0.046 Uiso calc R 1 . .
C C17 0.04120(14) 0.95798(17) 0.37162(16) 0.0350(5) Uani d . 1 . .
H H17A -0.0080 1.0056 0.3634 0.042 Uiso calc R 1 . .
H H17B 0.0385 0.8935 0.4353 0.042 Uiso calc R 1 . .
C C18 0.6817(2) 0.4947(5) 1.0700(3) 0.1046(13) Uani d . 1 . .
H H18A 0.7079 0.4688 1.1532 0.157 Uiso calc PR 0.50 A 1
H H18B 0.6413 0.5554 1.0799 0.157 Uiso calc PR 0.50 A 1
H H18C 0.7201 0.5310 1.0231 0.157 Uiso calc PR 0.50 A 1
H H18D 0.6717 0.5680 1.0176 0.157 Uiso calc PR 0.50 A 1
H H18E 0.7383 0.4814 1.0909 0.157 Uiso calc PR 0.50 A 1
H H18F 0.6594 0.5058 1.1476 0.157 Uiso calc PR 0.50 A 1
C C19 0.2502(2) 0.2484(3) 0.1693(3) 0.0892(12) Uani d . 1 . .
H H19A 0.2320 0.2019 0.0925 0.134 Uiso calc R 1 . .
H H19B 0.2339 0.2067 0.2415 0.134 Uiso calc R 1 . .
H H19C 0.3075 0.2544 0.1816 0.134 Uiso calc R 1 . .
N N1 0.41502(15) 0.42043(19) 0.5698(2) 0.0607(6) Uani d . 1 A .
N N2 0.36663(13) 0.50856(18) 0.57222(18) 0.0521(5) Uani d . 1 . .
N N3 0.10037(11) 0.78718(14) 0.25490(15) 0.0347(4) Uani d . 1 . .
O O1A 0.6473(7) 0.3947(13) 1.0053(11) 0.096(4) Uani d P 0.409(7) A 1
O O1B 0.6754(4) 0.4066(9) 0.9636(7) 0.0733(17) Uani d P 0.591(7) A 2
O O2 0.21672(12) 0.36987(14) 0.15796(15) 0.0579(5) Uani d . 1 . .
O O3 0.14223(10) 0.58546(12) 0.14174(12) 0.0414(4) Uani d . 1 . .
O O4 -0.03509(11) 0.77273(13) 0.07885(12) 0.0418(4) Uani d D 1 . .
O O5 0.03106(13) 1.09466(13) 0.14145(15) 0.0539(5) Uani d D 1 . .
O O6 0.10637(10) 1.03845(12) 0.41583(12) 0.0415(4) Uani d D 1 . .
H H33 0.0970(16) 0.732(2) 0.188(2) 0.056(7) Uiso d . 1 . .
H H44 -0.0647(17) 0.711(2) 0.085(3) 0.074(10) Uiso d D 1 . .
H H55 0.035(2) 1.136(3) 0.078(3) 0.114(14) Uiso d D 1 . .
H H66 0.1294(15) 1.017(2) 0.4899(18) 0.055(7) Uiso d D 1 . .

loop_
_atom_site_aniso_label
_atom_site_aniso_U_11
_atom_site_aniso_U_22
_atom_site_aniso_U_33
_atom_site_aniso_U_12
_atom_site_aniso_U_13
_atom_site_aniso_U_23
C1 0.0573(18) 0.0550(14) 0.0635(15) 0.0142(13) -0.0151(13) 0.0064(11)
C2A 0.150 0.071(7) 0.150 0.044(8) -0.101(6) -0.037(7)
C2B 0.047(3) 0.048(3) 0.070(3) 0.008(2) 0.004(2) 0.004(2)
C3A 0.150 0.070 0.150 0.039(6) -0.099(6) 0.000(7)
C3B 0.041(3) 0.053(3) 0.078(3) 0.009(2) -0.006(2) 0.007(2)
C4 0.072(2) 0.0658(18) 0.087(2) 0.0112(16) -0.0337(17) 0.0044(15)
C5A 0.057(6) 0.087(5) 0.053(5) 0.009(4) -0.003(3) -0.008(4)
C5B 0.042(6) 0.104(9) 0.040(5) 0.023(6) 0.004(4) 0.004(4)
C6A 0.062(5) 0.068(4) 0.064(5) 0.014(4) -0.012(3) 0.006(3)
C6B 0.052(6) 0.082(8) 0.046(5) 0.025(5) 0.002(4) 0.006(4)
C7 0.0486(14) 0.0419(11) 0.0390(10) 0.0070(10) -0.0075(10) 0.0019(8)
C8 0.0500(15) 0.0373(11) 0.0488(12) 0.0090(10) -0.0007(11) 0.0008(9)
C9 0.0485(14) 0.0329(10) 0.0378(10) 0.0025(9) 0.0019(9) -0.0062(8)
C10 0.0379(12) 0.0327(10) 0.0336(9) -0.0005(9) -0.0018(9) -0.0001(7)
C11 0.0434(13) 0.0309(9) 0.0338(9) 0.0037(9) -0.0039(9) -0.0024(7)
C12 0.0541(15) 0.0407(11) 0.0369(10) 0.0059(10) -0.0084(10) -0.0041(8)
C13 0.0432(13) 0.0325(10) 0.0328(9) 0.0016(9) -0.0045(9) -0.0032(7)
C14 0.0452(13) 0.0262(9) 0.0248(8) 0.0061(8) -0.0009(8) 0.0005(7)
C15 0.0453(13) 0.0311(9) 0.0313(9) 0.0027(9) -0.0006(9) 0.0006(7)
C16 0.0535(14) 0.0332(10) 0.0275(9) -0.0001(9) 0.0022(9) 0.0013(7)
C17 0.0462(13) 0.0309(9) 0.0266(8) 0.0042(9) 0.0021(8) -0.0002(7)
C18 0.074(2) 0.156(4) 0.073(2) 0.018(3) -0.0236(18) -0.018(2)
C19 0.118(3) 0.0473(15) 0.092(2) 0.0254(17) -0.016(2) -0.0311(15)
N1 0.0623(15) 0.0518(12) 0.0608(12) 0.0145(11) -0.0129(11) 0.0036(9)
N2 0.0528(13) 0.0497(11) 0.0479(10) 0.0122(10) -0.0102(9) 0.0042(8)
N3 0.0449(11) 0.0283(8) 0.0288(8) 0.0039(7) -0.0006(7) -0.0021(6)
O1A 0.088(9) 0.094(5) 0.086(7) 0.013(6) -0.049(5) 0.007(5)
O1B 0.048(3) 0.079(3) 0.084(4) 0.010(3) -0.019(2) 0.007(3)
O2 0.0773(14) 0.0408(8) 0.0499(9) 0.0161(8) -0.0084(8) -0.0161(7)
O3 0.0488(10) 0.0393(7) 0.0318(7) 0.0061(7) -0.0073(6) -0.0055(5)
O4 0.0608(11) 0.0299(7) 0.0314(7) -0.0069(7) -0.0031(7) -0.0011(5)
O5 0.0885(14) 0.0326(8) 0.0411(8) 0.0127(8) 0.0114(8) 0.0100(6)
O6 0.0592(11) 0.0341(7) 0.0266(6) -0.0020(7) -0.0070(7) -0.0005(5)

loop_
_atom_type_symbol
_atom_type_description
_atom_type_scat_dispersion_real
_atom_type_scat_dispersion_imag
_atom_type_scat_source
C C 0.0033 0.0016 'International Tables Vol C Tables 4.2.6.8 and 6.1.1.4'
H H 0.0000 0.0000 'International Tables Vol C Tables 4.2.6.8 and 6.1.1.4'
N N 0.0061 0.0033 'International Tables Vol C Tables 4.2.6.8 and 6.1.1.4'
O O 0.0106 0.0060 'International Tables Vol C Tables 4.2.6.8 and 6.1.1.4'

loop_
_geom_angle_atom_site_label_1
_geom_angle_atom_site_label_2
_geom_angle_atom_site_label_3
_geom_angle
_geom_angle_publ_flag
C2A C1 C6B 102.1(7) ?
C2A C1 C6A 114.8(6) ?
C6B C1 C2B 119.0(6) ?
C6A C1 C2B 112.6(5) ?
C2A C1 N1 120.9(5) ?
C6B C1 N1 125.6(6) ?
C6A C1 N1 123.9(4) ?
C2B C1 N1 115.3(3) ?
C1 C2A C3A 124.1(10) ?
C1 C2A H2A 118.0 ?
C3A C2A H2A 118.0 ?
C3B C2B C1 118.4(5) ?
C3B C2B H2B 120.8 ?
C1 C2B H2B 120.8 ?
C4 C3A C2A 118.4(9) ?
C4 C3A H3A 120.8 ?
C2A C3A H3A 120.8 ?
C2B C3B C4 119.3(5) ?
C2B C3B H3B 120.3 ?
C4 C3B H3B 120.3 ?
C5B C4 C3A 102.7(10) ?
C3A C4 C5A 116.2(6) ?
C5B C4 O1B 129.1(8) ?
C3A C4 O1B 119.3(6) ?
C5A C4 O1B 124.2(6) ?
C5B C4 O1A 111.8(9) ?
C3A C4 O1A 110.4(8) ?
C5A C4 O1A 121.5(8) ?
C5B C4 C3B 120.0(7) ?
C5A C4 C3B 112.3(5) ?
O1B C4 C3B 110.2(5) ?
O1A C4 C3B 125.6(6) ?
C4 C5A C6A 120.6(9) ?
C4 C5A H5A 119.7 ?
C6A C5A H5A 119.7 ?
C4 C5B C6B 119.7(13) ?
C4 C5B H5B 120.2 ?
C6B C5B H5B 120.2 ?
C1 C6A C5A 121.1(8) ?
C1 C6A H6A 119.5 ?
C5A C6A H6A 119.5 ?
C1 C6B C5B 123.5(11) ?
C1 C6B H6B 118.3 ?
C5B C6B H6B 118.3 ?
C12 C7 N2 115.33(19) y
C12 C7 C8 119.8(2) y
N2 C7 C8 124.8(2) y
C9 C8 C7 120.1(2) ?
C9 C8 H8 119.9 ?
C7 C8 H8 119.9 ?
C8 C9 O2 125.7(2) y
C8 C9 C10 122.27(18) ?
O2 C9 C10 112.07(18) ?
O3 C10 C11 122.26(18) y
O3 C10 C9 121.49(17) ?
C11 C10 C9 116.22(17) ?
C13 C11 C12 119.13(17) ?
C13 C11 C10 120.90(18) ?
C12 C11 C10 119.96(18) ?
C7 C12 C11 121.18(19) ?
C7 C12 H12 119.4 ?
C11 C12 H12 119.4 ?
N3 C13 C11 123.31(18) y
N3 C13 H13 118.3 ?
C11 C13 H13 118.3 ?
N3 C14 C17 113.17(15) ?
N3 C14 C15 107.58(15) ?
C17 C14 C15 107.03(18) y
N3 C14 C16 106.34(16) ?
C17 C14 C16 110.97(15) ?
C15 C14 C16 111.79(15) ?
O4 C15 C14 111.23(18) ?
O4 C15 H15A 109.4 ?
C14 C15 H15A 109.4 ?
O4 C15 H15B 109.4 ?
C14 C15 H15B 109.4 ?
H15A C15 H15B 108.0 ?
O5 C16 C14 107.77(17) ?
O5 C16 H16A 110.2 ?
C14 C16 H16A 110.2 ?
O5 C16 H16B 110.2 ?
C14 C16 H16B 110.2 ?
H16A C16 H16B 108.5 ?
O6 C17 C14 113.57(17) ?
O6 C17 H17A 108.9 ?
C14 C17 H17A 108.9 ?
O6 C17 H17B 108.9 ?
C14 C17 H17B 108.9 ?
H17A C17 H17B 107.7 ?
O1A C18 H18A 109.5 ?
O1B C18 H18A 118.9 ?
O1A C18 H18B 109.5 ?
O1B C18 H18B 123.6 ?
H18A C18 H18B 109.5 ?
O1A C18 H18C 109.5 ?
O1B C18 H18C 80.7 ?
H18A C18 H18C 109.5 ?
H18B C18 H18C 109.5 ?
O1A C18 H18D 109.5 ?
O1B C18 H18D 95.7 ?
H18A C18 H18D 141.1 ?
H18B C18 H18D 56.3 ?
H18C C18 H18D 56.3 ?
O1A C18 H18E 109.5 ?
O1B C18 H18E 91.7 ?
H18A C18 H18E 56.3 ?
H18B C18 H18E 141.1 ?
H18C C18 H18E 56.3 ?
H18D C18 H18E 109.5 ?
O1A C18 H18F 109.5 ?
O1B C18 H18F 138.2 ?
H18A C18 H18F 56.3 ?
H18B C18 H18F 56.3 ?
H18C C18 H18F 141.1 ?
H18D C18 H18F 109.5 ?
H18E C18 H18F 109.5 ?
O2 C19 H19A 109.5 ?
O2 C19 H19B 109.5 ?
H19A C19 H19B 109.5 ?
O2 C19 H19C 109.5 ?
H19A C19 H19C 109.5 ?
H19B C19 H19C 109.5 ?
N2 N1 C1 112.8(2) ?
N1 N2 C7 115.4(2) ?
C13 N3 C14 128.58(16) y
C13 N3 H33 112.5(17) ?
C14 N3 H33 118.9(17) ?
C18 O1A C4 118.0(10) ?
C4 O1B C18 113.3(6) ?
C9 O2 C19 117.35(19) ?
C15 O4 H44 109(2) ?
C16 O5 H55 113(3) ?
C17 O6 H66 110.9(18) ?

loop_
_geom_bond_atom_site_label_1
_geom_bond_atom_site_label_2
_geom_bond_distance
_geom_bond_publ_flag
C1 C2A 1.319(11) ?
C1 C6B 1.352(13) ?
C1 C6A 1.372(9) ?
C1 C2B 1.425(7) ?
C1 N1 1.428(3) y
C2A C3A 1.389(13) ?
C2A H2A 0.9300 ?
C2B C3B 1.381(7) ?
C2B H2B 0.9300 ?
C3A C4 1.331(12) ?
C3A H3A 0.9300 ?
C3B C4 1.472(6) ?
C3B H3B 0.9300 ?
C4 C5B 1.314(15) ?
C4 C5A 1.346(11) ?
C4 O1B 1.385(9) ?
C4 O1A 1.419(11) ?
C5A C6A 1.385(14) ?
C5A H5A 0.9300 ?
C5B C6B 1.38(2) ?
C5B H5B 0.9300 ?
C6A H6A 0.9300 ?
C6B H6B 0.9300 ?
C7 C12 1.363(3) y
C7 N2 1.412(3) y
C7 C8 1.422(3) y
C8 C9 1.356(3) y
C8 H8 0.9300 ?
C9 O2 1.367(2) y
C9 C10 1.439(3) y
C10 O3 1.271(2) y
C10 C11 1.435(3) y
C11 C13 1.408(3) y
C11 C12 1.416(3) y
C12 H12 0.9300 ?
C13 N3 1.295(3) y
C13 H13 0.9300 ?
C14 N3 1.469(2) y
C14 C17 1.527(2) ?
C14 C15 1.528(3) ?
C14 C16 1.529(3) ?
C15 O4 1.423(2) ?
C15 H15A 0.9700 ?
C15 H15B 0.9700 ?
C16 O5 1.413(3) ?
C16 H16A 0.9700 ?
C16 H16B 0.9700 ?
C17 O6 1.420(3) ?
C17 H17A 0.9700 ?
C17 H17B 0.9700 ?
C18 O1A 1.353(14) ?
C18 O1B 1.458(10) ?
C18 H18A 0.9600 ?
C18 H18B 0.9600 ?
C18 H18C 0.9600 ?
C18 H18D 0.9600 ?
C18 H18E 0.9600 ?
C18 H18F 0.9600 ?
C19 O2 1.417(3) y
C19 H19A 0.9600 ?
C19 H19B 0.9600 ?
C19 H19C 0.9600 ?
N1 N2 1.253(3) y
N3 H33 0.92(3) ?
O4 H44 0.837(18) ?
O5 H55 0.815(19) ?
O6 H66 0.850(17) ?

loop_
_geom_hbond_atom_site_label_D
_geom_hbond_atom_site_label_H
_geom_hbond_atom_site_label_A
_geom_hbond_site_symmetry_A
_geom_hbond_distance_DH
_geom_hbond_distance_HA
_geom_hbond_distance_DA
_geom_hbond_angle_DHA
N3 H33 O3 . 0.92(3) 1.84(3) 2.619(2) 141(2)
O5 H55 O4 3_575 0.815(19) 1.92(2) 2.733(2) 174(4)
O4 H44 O6 2_545 0.837(18) 1.98(2) 2.789(2) 163(3)
O6 H66 O3 4_576 0.850(17) 1.924(19) 2.7125(18) 154(2)
O6 H66 O2 4_576 0.850(17) 2.45(2) 3.081(2) 132(2)
C3 H3 G1 3_666 0.93000 3.322000 3.463(7) 90.82000

loop_
_geom_torsion_atom_site_label_1
_geom_torsion_atom_site_label_2
_geom_torsion_atom_site_label_3
_geom_torsion_atom_site_label_4
_geom_torsion
_geom_torsion_publ_flag
C6B C1 C2A C3A -27.9(15) ?
C6A C1 C2A C3A -0.6(16) ?
C2B C1 C2A C3A 94.7(17) ?
N1 C1 C2A C3A -173.2(11) ?
C2A C1 C2B C3B -71.7(9) ?
C6B C1 C2B C3B -1.3(8) ?
C6A C1 C2B C3B 29.9(6) ?
N1 C1 C2B C3B 179.9(4) ?
C1 C2A C3A C4 -16(2) ?
C1 C2B C3B C4 1.7(7) ?
C2A C3A C4 C5B 50.5(15) ?
C2A C3A C4 C5A 26.2(17) ?
C2A C3A C4 O1B -159.3(10) ?
C2A C3A C4 O1A 169.9(11) ?
C2A C3A C4 C3B -69.7(12) ?
C2B C3B C4 C5B -2.6(9) ?
C2B C3B C4 C3A 74.4(7) ?
C2B C3B C4 C5A -31.0(8) ?
C2B C3B C4 O1B -173.9(5) ?
C2B C3B C4 O1A 157.7(7) ?
C5B C4 C5A C6A -85(3) ?
C3A C4 C5A C6A -20.7(13) ?
O1B C4 C5A C6A 165.1(7) ?
O1A C4 C5A C6A -160.1(8) ?
C3B C4 C5A C6A 28.2(9) ?
C3A C4 C5B C6B -41.5(13) ?
C5A C4 C5B C6B 83(2) ?
O1B C4 C5B C6B 172.4(8) ?
O1A C4 C5B C6B -159.9(10) ?
C3B C4 C5B C6B 2.9(13) ?
C2A C1 C6A C5A 6.6(11) ?
C6B C1 C6A C5A 75.4(15) ?
C2B C1 C6A C5A -34.1(8) ?
N1 C1 C6A C5A 178.9(5) ?
C4 C5A C6A C1 4.1(11) ?
C2A C1 C6B C5B 37.3(13) ?
C6A C1 C6B C5B -82.7(19) ?
C2B C1 C6B C5B 1.7(13) ?
N1 C1 C6B C5B -179.7(8) ?
C4 C5B C6B C1 -2.6(16) ?
C12 C7 C8 C9 3.0(4) ?
N2 C7 C8 C9 -174.1(2) ?
C7 C8 C9 O2 -178.0(2) ?
C7 C8 C9 C10 2.5(4) ?
C8 C9 C10 O3 175.0(2) ?
O2 C9 C10 O3 -4.5(3) ?
C8 C9 C10 C11 -7.0(3) ?
O2 C9 C10 C11 173.55(19) ?
O3 C10 C11 C13 2.9(3) ?
C9 C10 C11 C13 -175.1(2) ?
O3 C10 C11 C12 -175.9(2) ?
C9 C10 C11 C12 6.0(3) ?
N2 C7 C12 C11 173.6(2) ?
C8 C7 C12 C11 -3.8(4) ?
C13 C11 C12 C7 -179.7(2) ?
C10 C11 C12 C7 -0.9(4) ?
C12 C11 C13 N3 179.0(2) ?
C10 C11 C13 N3 0.2(3) y
N3 C14 C15 O4 -47.77(19) ?
C17 C14 C15 O4 -169.68(14) ?
C16 C14 C15 O4 68.62(19) ?
N3 C14 C16 O5 -178.70(16) ?
C17 C14 C16 O5 -55.2(2) ?
C15 C14 C16 O5 64.2(2) ?
N3 C14 C17 O6 80.6(2) ?
C15 C14 C17 O6 -161.11(15) ?
C16 C14 C17 O6 -38.9(2) ?
C2A C1 N1 N2 147.9(8) ?
C6B C1 N1 N2 11.1(7) ?
C6A C1 N1 N2 -24.0(6) ?
C2B C1 N1 N2 -170.2(3) ?
C1 N1 N2 C7 176.4(2) y
C12 C7 N2 N1 -172.2(2) ?
C8 C7 N2 N1 5.0(4) ?
C11 C13 N3 C14 178.5(2) ?
C17 C14 N3 C13 -16.8(3) ?
C15 C14 N3 C13 -134.9(2) ?
C16 C14 N3 C13 105.2(2) ?
O1B C18 O1A C4 -66.7(14) ?
C5B C4 O1A C18 -59.5(13) ?
C3A C4 O1A C18 -173.2(10) ?
C5A C4 O1A C18 -31.8(14) ?
O1B C4 O1A C18 73.0(17) ?
C3B C4 O1A C18 138.8(8) ?
C5B C4 O1B C18 3.3(11) ?
C3A C4 O1B C18 -138.1(10) ?
C5A C4 O1B C18 36.0(9) ?
O1A C4 O1B C18 -58.6(16) ?
C3B C4 O1B C18 173.6(4) ?
O1A C18 O1B C4 64.8(14) ?
C8 C9 O2 C19 8.4(4) ?
C10 C9 O2 C19 -172.1(3) ?
